data_7152799
loop_
_publ_author_name
'Xin, Xiaoqing'
'Huang, Peng'
'Xiang, Dexuan'
'Zhang, Rui'
'Zhao, Fengyu'
'Zhang, Ning'
'Dong, Dewen'

_publ_section_title
;
 [5C + 1N] Annulation of 2,4-pentadienenitriles with hydroxylamine: a
 synthetic route to multi-substituted 2-aminopyridines.
;
_journal_issue 6
_journal_name_full 'Organic &amp; biomolecular chemistry'
_journal_page_first 1001
_journal_page_last 1006
_journal_paper_doi 10.1039/c2ob27053f
_journal_volume 11
_journal_year 2013
_chemical_formula_moiety 'C14 H13 N2 O2 Cl'
_chemical_formula_sum 'C14 H13 Cl N2 O2'
_chemical_formula_weight 276.72
_chemical_melting_point ?
_chemical_name_systematic
;
?
;
_space_group_IT_number 14
_symmetry_cell_setting monoclinic
_symmetry_space_group_name_Hall '-P 2ybc'
_symmetry_space_group_name_H-M 'P 1 21/c 1'
_atom_sites_solution_hydrogens geom
_atom_sites_solution_primary direct
_atom_sites_solution_secondary difmap
_audit_creation_method SHELXL-97
_cell_angle_alpha 90.00
_cell_angle_beta 102.794(3)
_cell_angle_gamma 90.00
_cell_formula_units_Z 8
_cell_length_a 15.501(3)
_cell_length_b 15.080(3)
_cell_length_c 11.907(3)
_cell_measurement_reflns_used 6670
_cell_measurement_temperature 293(2)
_cell_measurement_theta_max 25
_cell_measurement_theta_min 2.28
_cell_volume 2714.2(10)
_computing_cell_refinement 'SMART(Bruker, 1998)'
_computing_data_collection 'SMART(Bruker, 1998)'
_computing_data_reduction SAINT
_computing_molecular_graphics 'SHELXTL (Bruker, 1998)'
_computing_publication_material SHELXTL
_computing_structure_refinement 'SHELXL-97 (Sheldrick, 1997)'
_computing_structure_solution 'SHELXS-97 (Sheldrick, 1990)'
_diffrn_ambient_temperature 293(2)
_diffrn_measured_fraction_theta_full 0.992
_diffrn_measured_fraction_theta_max 0.992
_diffrn_radiation_monochromator graphite
_diffrn_radiation_source 'fine-focus sealed tube'
_diffrn_radiation_type MoK\a
_diffrn_radiation_wavelength 0.71073
_diffrn_reflns_av_R_equivalents 0.0289
_diffrn_reflns_av_sigmaI/netI 0.0290
_diffrn_reflns_limit_h_max 19
_diffrn_reflns_limit_h_min -9
_diffrn_reflns_limit_k_max 18
_diffrn_reflns_limit_k_min -18
_diffrn_reflns_limit_l_max 14
_diffrn_reflns_limit_l_min -14
_diffrn_reflns_number 16791
_diffrn_reflns_theta_full 26.06
_diffrn_reflns_theta_max 26.06
_diffrn_reflns_theta_min 1.91
_exptl_absorpt_coefficient_mu 0.300
_exptl_absorpt_correction_T_max 0.760
_exptl_absorpt_correction_T_min 0.704
_exptl_absorpt_correction_type empirical
_exptl_absorpt_process_details '(SADABS; Bruker, 1998)'
_exptl_crystal_colour 'light blue'
_exptl_crystal_density_diffrn 1.261
_exptl_crystal_density_meas ?
_exptl_crystal_density_method 'not measured'
_exptl_crystal_description Block
_exptl_crystal_F_000 1083
_exptl_crystal_size_max 0.35
_exptl_crystal_size_mid 0.29
_exptl_crystal_size_min 0.28
_refine_diff_density_max 0.160
_refine_diff_density_min -0.230
_refine_diff_density_rms 0.048
_refine_ls_extinction_method none
_refine_ls_goodness_of_fit_ref 1.033
_refine_ls_hydrogen_treatment constr
_refine_ls_matrix_type full
_refine_ls_number_parameters 343
_refine_ls_number_reflns 5331
_refine_ls_number_restraints 0
_refine_ls_restrained_S_all 1.033
_refine_ls_R_factor_all 0.0858
_refine_ls_R_factor_gt 0.0537
_refine_ls_shift/su_max 0.012
_refine_ls_shift/su_mean 0.001
_refine_ls_structure_factor_coef Fsqd
_refine_ls_weighting_details 'calc w=1/[\s^2^(Fo^2^)+(0.0662P)^2^+0.2773P] where P=(Fo^2^+2Fc^2^)/3'
_refine_ls_weighting_scheme calc
_refine_ls_wR_factor_gt 0.1249
_refine_ls_wR_factor_ref 0.1452
_reflns_number_gt 3440
_reflns_number_total 5331
_reflns_threshold_expression >2sigma(I)
_cod_data_source_file c2ob27053f.txt
_cod_data_source_block xq
_cod_depositor_comments
;
The following automatic conversions were performed:

'_chemical_melting_point' value 'not measured' was changed to '?' -
the value is undefined or not given.

Automatic conversion script
Id: cif_fix_values 1891 2012-01-12 08:04:46Z andrius 

The following automatic conversions were performed:

'_exptl_crystal_density_meas' value 'none' was changed to '?' - the
value is perceived as not measured.

Automatic conversion script
Id: cif_fix_values 3008 2015-01-20 13:52:24Z robertas 
;
_cod_original_cell_volume 2714.3(10)
_cod_original_sg_symbol_Hall -p2ybc
_cod_original_sg_symbol_H-M P21/c
_cod_original_formula_sum 'C14 H13 N2 O2 Cl'
_cod_database_code 7152799

loop_
_symmetry_equiv_pos_as_xyz
'x, y, z'
'-x, y+1/2, -z+1/2'
'-x, -y, -z'
'x, -y-1/2, z-1/2'

loop_
_atom_site_label
_atom_site_type_symbol
_atom_site_fract_x
_atom_site_fract_y
_atom_site_fract_z
_atom_site_U_iso_or_equiv
_atom_site_adp_type
_atom_site_occupancy
_atom_site_symmetry_multiplicity
_atom_site_calc_flag
_atom_site_refinement_flags
Cl1 Cl 0.34414(4) 0.06827(5) 0.96429(6) 0.0984(3) Uani 1 1 d .
Cl2 Cl -0.46669(5) 0.30728(6) 0.54837(7) 0.1175(3) Uani 1 1 d .
N4 N -0.04892(10) 0.33366(10) 0.84915(12) 0.0515(4) Uani 1 1 d .
N3 N -0.07399(11) 0.07527(10) 0.65340(13) 0.0535(4) Uani 1 1 d .
C27 C 0.04996(13) 0.07000(12) 0.81536(15) 0.0517(5) Uani 1 1 d .
C26 C -0.07540(13) 0.31069(12) 0.73734(15) 0.0512(5) Uani 1 1 d .
C25 C 0.10302(13) 0.32297(12) 0.83049(16) 0.0536(5) Uani 1 1 d .
C24 C -0.04686(14) 0.06633(12) 0.76775(16) 0.0534(5) Uani 1 1 d .
C23 C 0.03816(13) 0.34032(12) 0.89524(16) 0.0516(5) Uani 1 1 d .
C22 C -0.17227(13) 0.30684(12) 0.69052(16) 0.0538(5) Uani 1 1 d .
N2 N 0.06078(11) 0.36434(11) 1.00688(13) 0.0680(5) Uani 1 1 d .
H2B H 0.0203 0.3744 1.0444 0.082 Uiso 1 1 calc R
H2C H 0.1156 0.3696 1.0406 0.082 Uiso 1 1 calc R
C20 C -0.22526(14) 0.05923(13) 0.67258(17) 0.0588(5) Uani 1 1 d .
C19 C 0.07288(14) 0.29809(13) 0.71694(18) 0.0611(5) Uani 1 1 d .
H19A H 0.1135 0.2850 0.6723 0.073 Uiso 1 1 calc R
C18 C 0.08500(15) 0.10491(13) 0.92390(16) 0.0631(5) Uani 1 1 d .
H18A H 0.0470 0.1279 0.9670 0.076 Uiso 1 1 calc R
C17 C -0.16120(14) 0.07210(12) 0.60567(16) 0.0561(5) Uani 1 1 d .
C16 C -0.32071(16) 0.05974(15) 0.6197(2) 0.0713(6) Uani 1 1 d .
C15 C -0.01595(14) 0.29244(13) 0.66890(17) 0.0604(5) Uani 1 1 d .
H15A H -0.0359 0.2767 0.5920 0.072 Uiso 1 1 calc R
C14 C -0.35317(15) 0.30578(16) 0.6031(2) 0.0742(6) Uani 1 1 d .
C13 C -0.20814(15) 0.32519(15) 0.57472(17) 0.0694(6) Uani 1 1 d .
H13A H -0.1704 0.3378 0.5260 0.083 Uiso 1 1 calc R
N1 N -0.18379(12) 0.08259(12) 0.49041(13) 0.0723(5) Uani 1 1 d .
H1A H -0.1434 0.0907 0.4522 0.087 Uiso 1 1 calc R
H1B H -0.2385 0.0812 0.4551 0.087 Uiso 1 1 calc R
C11 C 0.23102(14) 0.07133(14) 0.90575(19) 0.0649(6) Uani 1 1 d .
C10 C -0.32003(15) 0.28658(15) 0.7176(2) 0.0747(6) Uani 1 1 d .
H10A H -0.3581 0.2736 0.7657 0.090 Uiso 1 1 calc R
C9 C 0.19849(15) 0.03771(14) 0.79675(19) 0.0670(6) Uani 1 1 d .
H9A H 0.2369 0.0157 0.7536 0.080 Uiso 1 1 calc R
C8 C -0.23026(14) 0.28677(13) 0.75985(17) 0.0623(5) Uani 1 1 d .
H8A H -0.2079 0.2731 0.8370 0.075 Uiso 1 1 calc R
C7 C 0.17480(16) 0.10611(14) 0.96897(17) 0.0681(6) Uani 1 1 d .
H7A H 0.1972 0.1302 1.0415 0.082 Uiso 1 1 calc R
C6 C -0.19417(15) 0.04887(14) 0.79015(18) 0.0655(6) Uani 1 1 d .
H6A H -0.2341 0.0392 0.8368 0.079 Uiso 1 1 calc R
C5 C 0.10889(14) 0.03708(12) 0.75271(17) 0.0587(5) Uani 1 1 d .
H5A H 0.0870 0.0142 0.6794 0.070 Uiso 1 1 calc R
C4 C -0.29774(16) 0.32506(16) 0.53117(19) 0.0777(7) Uani 1 1 d .
H4A H -0.3206 0.3379 0.4539 0.093 Uiso 1 1 calc R
O4 O -0.35280(11) 0.06783(13) 0.51840(14) 0.0950(6) Uani 1 1 d .
C2 C -0.10551(15) 0.05261(14) 0.83884(17) 0.0644(6) Uani 1 1 d .
H2A H -0.0850 0.0461 0.9179 0.077 Uiso 1 1 calc R
O2 O 0.24800(10) 0.31089(11) 0.80817(14) 0.0812(5) Uani 1 1 d .
O1 O 0.22959(11) 0.34452(12) 0.98355(15) 0.0889(5) Uani 1 1 d .
O3 O -0.37022(11) 0.05101(12) 0.69790(14) 0.0860(5) Uani 1 1 d .
C63 C 0.19817(15) 0.32799(14) 0.8837(2) 0.0662(6) Uani 1 1 d .
C62 C 0.34272(16) 0.30883(19) 0.8538(3) 0.1000(9) Uani 1 1 d .
H62A H 0.3574 0.2656 0.9154 0.120 Uiso 1 1 calc R
H62B H 0.3635 0.3665 0.8843 0.120 Uiso 1 1 calc R
C61 C -0.46551(17) 0.0495(2) 0.6547(2) 0.1090(10) Uani 1 1 d .
H61A H -0.4816 0.0011 0.6004 0.131 Uiso 1 1 calc R
H61B H -0.4848 0.1046 0.6149 0.131 Uiso 1 1 calc R
C60 C -0.5084(2) 0.0381(3) 0.7507(3) 0.1402(14) Uani 1 1 d .
H60A H -0.5714 0.0366 0.7224 0.210 Uiso 1 1 calc R
H60B H -0.4930 0.0867 0.8034 0.210 Uiso 1 1 calc R
H60C H -0.4891 -0.0165 0.7897 0.210 Uiso 1 1 calc R
C81 C 0.3844(2) 0.2845(3) 0.7585(3) 0.1542(17) Uani 1 1 d .
H81A H 0.4475 0.2827 0.7859 0.231 Uiso 1 1 calc R
H81B H 0.3694 0.3276 0.6981 0.231 Uiso 1 1 calc R
H81C H 0.3636 0.2272 0.7294 0.231 Uiso 1 1 calc R

loop_
_atom_site_aniso_label
_atom_site_aniso_U_11
_atom_site_aniso_U_22
_atom_site_aniso_U_33
_atom_site_aniso_U_23
_atom_site_aniso_U_13
_atom_site_aniso_U_12
Cl1 0.0652(4) 0.1244(6) 0.0990(5) -0.0082(4) 0.0037(3) -0.0113(4)
Cl2 0.0585(4) 0.1787(8) 0.1068(6) 0.0033(5) 0.0002(4) 0.0017(4)
N4 0.0546(10) 0.0555(9) 0.0464(9) 0.0022(7) 0.0152(7) 0.0002(7)
N3 0.0618(11) 0.0548(9) 0.0453(9) -0.0028(7) 0.0152(8) -0.0058(8)
C27 0.0624(13) 0.0474(11) 0.0468(10) 0.0044(8) 0.0151(9) -0.0053(9)
C26 0.0606(13) 0.0467(10) 0.0492(11) 0.0020(8) 0.0186(9) 0.0000(9)
C25 0.0537(12) 0.0512(11) 0.0584(12) 0.0077(9) 0.0179(10) 0.0048(9)
C24 0.0657(13) 0.0465(11) 0.0503(11) 0.0001(8) 0.0178(10) -0.0040(9)
C23 0.0582(13) 0.0492(11) 0.0497(11) 0.0066(8) 0.0166(9) 0.0011(9)
C22 0.0600(13) 0.0538(11) 0.0497(11) -0.0054(9) 0.0164(9) -0.0005(9)
N2 0.0576(11) 0.0989(14) 0.0480(10) -0.0015(9) 0.0129(8) -0.0006(9)
C20 0.0617(14) 0.0603(12) 0.0569(12) -0.0023(9) 0.0185(10) -0.0060(10)
C19 0.0633(14) 0.0642(13) 0.0632(13) 0.0038(10) 0.0297(11) 0.0056(10)
C18 0.0698(15) 0.0714(14) 0.0502(11) -0.0024(10) 0.0175(10) -0.0066(11)
C17 0.0651(14) 0.0547(12) 0.0501(11) -0.0050(9) 0.0160(10) -0.0060(10)
C16 0.0667(15) 0.0841(16) 0.0657(15) -0.0047(12) 0.0200(13) -0.0080(12)
C15 0.0650(14) 0.0683(13) 0.0521(11) -0.0050(9) 0.0221(10) 0.0010(10)
C14 0.0553(14) 0.0924(17) 0.0716(15) -0.0093(12) 0.0072(12) 0.0002(12)
C13 0.0669(15) 0.0931(16) 0.0509(12) -0.0071(11) 0.0186(11) -0.0032(12)
N1 0.0631(12) 0.1060(15) 0.0475(10) -0.0015(9) 0.0117(8) -0.0083(10)
C11 0.0620(14) 0.0665(13) 0.0640(13) 0.0043(11) 0.0094(11) -0.0101(11)
C10 0.0602(15) 0.0962(18) 0.0711(15) 0.0042(12) 0.0221(12) -0.0025(12)
C9 0.0669(15) 0.0681(14) 0.0683(14) -0.0052(11) 0.0201(11) 0.0016(11)
C8 0.0629(14) 0.0728(14) 0.0525(11) 0.0023(10) 0.0158(10) -0.0008(11)
C7 0.0778(17) 0.0752(14) 0.0495(12) -0.0037(10) 0.0101(11) -0.0140(12)
C6 0.0695(15) 0.0757(14) 0.0574(12) 0.0030(10) 0.0274(11) -0.0069(11)
C5 0.0674(14) 0.0564(12) 0.0528(11) -0.0059(9) 0.0147(10) -0.0034(10)
C4 0.0697(17) 0.1067(19) 0.0523(13) -0.0064(12) 0.0041(11) 0.0030(13)
O4 0.0664(11) 0.1512(17) 0.0658(11) -0.0008(10) 0.0114(8) -0.0093(10)
C2 0.0697(15) 0.0768(14) 0.0485(11) 0.0053(10) 0.0172(11) -0.0074(11)
O2 0.0565(10) 0.1009(12) 0.0926(11) 0.0118(9) 0.0300(9) 0.0145(8)
O1 0.0603(10) 0.1207(14) 0.0826(12) -0.0040(10) 0.0088(9) 0.0059(9)
O3 0.0613(10) 0.1263(14) 0.0741(10) 0.0009(9) 0.0228(8) -0.0104(9)
C63 0.0643(15) 0.0630(13) 0.0736(15) 0.0114(11) 0.0201(12) 0.0074(11)
C62 0.0554(16) 0.116(2) 0.132(2) 0.0268(18) 0.0272(16) 0.0189(14)
C61 0.0593(17) 0.176(3) 0.093(2) 0.0046(19) 0.0196(15) -0.0073(17)
C60 0.078(2) 0.231(4) 0.120(3) -0.004(3) 0.0407(19) -0.008(2)
C81 0.085(2) 0.255(5) 0.139(3) 0.053(3) 0.058(2) 0.058(3)

loop_
_atom_type_symbol
_atom_type_description
_atom_type_scat_dispersion_real
_atom_type_scat_dispersion_imag
_atom_type_scat_source
C C 0.0033 0.0016 'International Tables Vol C Tables 4.2.6.8 and 6.1.1.4'
H H 0.0000 0.0000 'International Tables Vol C Tables 4.2.6.8 and 6.1.1.4'
N N 0.0061 0.0033 'International Tables Vol C Tables 4.2.6.8 and 6.1.1.4'
O O 0.0106 0.0060 'International Tables Vol C Tables 4.2.6.8 and 6.1.1.4'
Cl Cl 0.1484 0.1585 'International Tables Vol C Tables 4.2.6.8 and 6.1.1.4'

loop_
_geom_angle_atom_site_label_1
_geom_angle_atom_site_label_2
_geom_angle_atom_site_label_3
_geom_angle
C23 N4 C26 118.75(16)
C24 N3 C17 119.03(17)
C18 C27 C5 117.75(19)
C18 C27 C24 121.57(18)
C5 C27 C24 120.68(17)
N4 C26 C15 122.32(19)
N4 C26 C22 116.28(16)
C15 C26 C22 121.40(18)
C19 C25 C23 117.05(18)
C19 C25 C63 121.63(19)
C23 C25 C63 121.28(19)
N3 C24 C2 122.28(19)
N3 C24 C27 116.62(17)
C2 C24 C27 121.09(18)
N4 C23 N2 116.20(17)
N4 C23 C25 122.17(17)
N2 C23 C25 121.63(18)
C8 C22 C13 117.65(19)
C8 C22 C26 121.51(17)
C13 C22 C26 120.83(18)
C23 N2 H2B 120.0
C23 N2 H2C 120.0
H2B N2 H2C 120.0
C6 C20 C17 116.97(19)
C6 C20 C16 121.6(2)
C17 C20 C16 121.42(19)
C15 C19 C25 121.06(19)
C15 C19 H19A 119.5
C25 C19 H19A 119.5
C7 C18 C27 121.4(2)
C7 C18 H18A 119.3
C27 C18 H18A 119.3
N3 C17 N1 115.82(18)
N3 C17 C20 122.04(18)
N1 C17 C20 122.13(19)
O4 C16 O3 122.2(2)
O4 C16 C20 125.5(2)
O3 C16 C20 112.3(2)
C19 C15 C26 118.63(19)
C19 C15 H15A 120.7
C26 C15 H15A 120.7
C4 C14 C10 121.0(2)
C4 C14 Cl2 119.09(18)
C10 C14 Cl2 119.92(19)
C4 C13 C22 121.5(2)
C4 C13 H13A 119.3
C22 C13 H13A 119.3
C17 N1 H1A 120.0
C17 N1 H1B 120.0
H1A N1 H1B 120.0
C7 C11 C9 120.7(2)
C7 C11 Cl1 119.72(17)
C9 C11 Cl1 119.55(18)
C8 C10 C14 119.2(2)
C8 C10 H10A 120.4
C14 C10 H10A 120.4
C5 C9 C11 119.3(2)
C5 C9 H9A 120.3
C11 C9 H9A 120.3
C10 C8 C22 121.5(2)
C10 C8 H8A 119.2
C22 C8 H8A 119.2
C18 C7 C11 119.3(2)
C18 C7 H7A 120.3
C11 C7 H7A 120.3
C2 C6 C20 121.0(2)
C2 C6 H6A 119.5
C20 C6 H6A 119.5
C9 C5 C27 121.44(19)
C9 C5 H5A 119.3
C27 C5 H5A 119.3
C13 C4 C14 119.1(2)
C13 C4 H4A 120.4
C14 C4 H4A 120.4
C6 C2 C24 118.65(19)
C6 C2 H2A 120.7
C24 C2 H2A 120.7
C63 O2 C62 116.2(2)
C16 O3 C61 116.75(19)
O1 C63 O2 122.5(2)
O1 C63 C25 125.5(2)
O2 C63 C25 112.0(2)
O2 C62 C81 107.3(3)
O2 C62 H62A 110.2
C81 C62 H62A 110.2
O2 C62 H62B 110.2
C81 C62 H62B 110.2
H62A C62 H62B 108.5
O3 C61 C60 109.2(2)
O3 C61 H61A 109.8
C60 C61 H61A 109.8
O3 C61 H61B 109.8
C60 C61 H61B 109.8
H61A C61 H61B 108.3
C61 C60 H60A 109.5
C61 C60 H60B 109.5
H60A C60 H60B 109.5
C61 C60 H60C 109.5
H60A C60 H60C 109.5
H60B C60 H60C 109.5
C62 C81 H81A 109.5
C62 C81 H81B 109.5
H81A C81 H81B 109.5
C62 C81 H81C 109.5
H81A C81 H81C 109.5
H81B C81 H81C 109.5

loop_
_geom_bond_atom_site_label_1
_geom_bond_atom_site_label_2
_geom_bond_distance
Cl1 C11 1.738(2)
Cl2 C14 1.736(2)
N4 C23 1.344(2)
N4 C26 1.349(2)
N3 C24 1.340(2)
N3 C17 1.346(2)
C27 C18 1.390(3)
C27 C5 1.393(3)
C27 C24 1.483(3)
C26 C15 1.386(3)
C26 C22 1.483(3)
C25 C19 1.381(3)
C25 C23 1.420(3)
C25 C63 1.473(3)
C24 C2 1.388(3)
C23 N2 1.347(2)
C22 C8 1.382(3)
C22 C13 1.396(3)
N2 H2B 0.8600
N2 H2C 0.8600
C20 C6 1.385(3)
C20 C17 1.417(3)
C20 C16 1.474(3)
C19 C15 1.372(3)
C19 H19A 0.9300
C18 C7 1.377(3)
C18 H18A 0.9300
C17 N1 1.349(2)
C16 O4 1.205(3)
C16 O3 1.337(3)
C15 H15A 0.9300
C14 C4 1.372(3)
C14 C10 1.378(3)
C13 C4 1.371(3)
C13 H13A 0.9300
N1 H1A 0.8600
N1 H1B 0.8600
C11 C7 1.375(3)
C11 C9 1.381(3)
C10 C8 1.371(3)
C10 H10A 0.9300
C9 C5 1.372(3)
C9 H9A 0.9300
C8 H8A 0.9300
C7 H7A 0.9300
C6 C2 1.369(3)
C6 H6A 0.9300
C5 H5A 0.9300
C4 H4A 0.9300
C2 H2A 0.9300
O2 C63 1.334(3)
O2 C62 1.449(3)
O1 C63 1.207(3)
O3 C61 1.453(3)
C62 C81 1.471(4)
C62 H62A 0.9700
C62 H62B 0.9700
C61 C60 1.455(4)
C61 H61A 0.9700
C61 H61B 0.9700
C60 H60A 0.9600
C60 H60B 0.9600
C60 H60C 0.9600
C81 H81A 0.9600
C81 H81B 0.9600
C81 H81C 0.9600
